data_7062033
loop_
_publ_author_name
'Roemmele, Tracey L.'
'Knight, Fergus R.'
'Crawford, Ellis'
'Robertson, Stuart D.'
'Bode, Bela E.'
'B\"uhl, Michael'
'Slawin, Alexandra M. Z.'
'Woollins, J. Derek'
'Boer\'e, Ren\'e T.'

_publ_section_title
;
 Chalcogen controlled redox behaviour in peri-substituted S, Se and Te
 naphthalene derivatives
;
_journal_issue 46
_journal_name_full 'New Journal of Chemistry'
_journal_page_first 22363
_journal_page_last 22383
_journal_paper_doi 10.1039/D2NJ04737C
_journal_volume 46
_journal_year 2022
_chemical_formula_moiety 'C48 H36 O Se2 Te2, 2(B F4)'
_chemical_formula_sum 'C48 H36 B2 F8 O Se2 Te2'
_chemical_formula_weight 1215.51
_space_group_crystal_system monoclinic
_space_group_IT_number 14
_space_group_name_Hall '-P 2yn'
_space_group_name_H-M_alt 'P 1 21/n 1'
_atom_sites_solution_hydrogens geom
_atom_sites_solution_primary dual
_audit_creation_date 2022-10-20
_audit_creation_method
;
Olex2 1.5
(compiled 2022.04.07 svn.rca3783a0 for OlexSys, GUI svn.r6498)
;
_audit_update_record
;
2022-10-28 deposited with the CCDC.	2022-10-31 downloaded from the CCDC.
;
_cell_angle_alpha 90
_cell_angle_beta 95.196(7)
_cell_angle_gamma 90
_cell_formula_units_Z 4
_cell_length_a 12.117(3)
_cell_length_b 19.875(5)
_cell_length_c 20.939(5)
_cell_measurement_reflns_used 13232
_cell_measurement_temperature 93
_cell_measurement_theta_max 25.35
_cell_measurement_theta_min 1.87
_cell_volume 5022(2)
_computing_cell_refinement 'CrystalClear-SM Expert 2.0 rc13'
_computing_data_collection 'CrystalClear-SM Expert 2.0 rc13 (Rigaku, 2009)'
_computing_data_reduction 'CrystalClear-SM Expert 2.0 rc13'
_computing_molecular_graphics 'Olex2 1.5 (Dolomanov et al., 2009)'
_computing_publication_material 'Olex2 1.5 (Dolomanov et al., 2009)'
_computing_structure_refinement 'SHELXL 2018/3 (Sheldrick, 2015)'
_computing_structure_solution 'SIR2004 (Burla, et al., 2005)'
_diffrn_ambient_temperature 93.15
_diffrn_detector_area_resol_mean 14.629
_diffrn_measured_fraction_theta_full 0.999
_diffrn_measured_fraction_theta_max 0.997
_diffrn_measurement_device_type 'Rigaku Mercury70'
_diffrn_measurement_method \w
_diffrn_radiation_type MoK\a
_diffrn_radiation_wavelength 0.71075
_diffrn_reflns_av_R_equivalents 0.1053
_diffrn_reflns_av_unetI/netI 0.1052
_diffrn_reflns_Laue_measured_fraction_full 0.999
_diffrn_reflns_Laue_measured_fraction_max 0.997
_diffrn_reflns_limit_h_max 14
_diffrn_reflns_limit_h_min -14
_diffrn_reflns_limit_k_max 14
_diffrn_reflns_limit_k_min -23
_diffrn_reflns_limit_l_max 23
_diffrn_reflns_limit_l_min -25
_diffrn_reflns_number 30990
_diffrn_reflns_point_group_measured_fraction_full 0.999
_diffrn_reflns_point_group_measured_fraction_max 0.997
_diffrn_reflns_theta_full 25.242
_diffrn_reflns_theta_max 25.340
_diffrn_reflns_theta_min 1.872
_exptl_absorpt_coefficient_mu 2.674
_exptl_absorpt_correction_T_max 0.870
_exptl_absorpt_correction_T_min 0.476
_exptl_absorpt_correction_type multi-scan
_exptl_absorpt_process_details 'REQAB (Rigaku, 1998)'
_exptl_crystal_colour yellow
_exptl_crystal_colour_primary yellow
_exptl_crystal_density_diffrn 1.608
_exptl_crystal_density_method 'not measured'
_exptl_crystal_description prism
_exptl_crystal_F_000 2344
_exptl_crystal_size_max 0.05
_exptl_crystal_size_mid 0.05
_exptl_crystal_size_min 0.05
_refine_diff_density_max 1.636
_refine_diff_density_min -0.829
_refine_diff_density_rms 0.169
_refine_ls_extinction_method none
_refine_ls_goodness_of_fit_ref 1.038
_refine_ls_hydrogen_treatment constr
_refine_ls_matrix_type full
_refine_ls_number_parameters 713
_refine_ls_number_reflns 9146
_refine_ls_number_restraints 976
_refine_ls_restrained_S_all 1.006
_refine_ls_R_factor_all 0.1150
_refine_ls_R_factor_gt 0.0781
_refine_ls_shift/su_max 0.001
_refine_ls_shift/su_mean 0.000
_refine_ls_structure_factor_coef Fsqd
_refine_ls_weighting_details 'w=1/[\s^2^(Fo^2^)+(0.1158P)^2^+5.2807P] where P=(Fo^2^+2Fc^2^)/3'
_refine_ls_weighting_scheme calc
_refine_ls_wR_factor_gt 0.2064
_refine_ls_wR_factor_ref 0.2312
_reflns_Friedel_coverage 0.000
_reflns_number_gt 5873
_reflns_number_total 9146
_reflns_threshold_expression 'I > 2\s(I)'
_cod_data_source_file d2nj04737c2.cif
_cod_data_source_block A22
_cod_depositor_comments 'Adding full bibliography for 7062029--7062033.cif.'
_cod_database_code 7062033
_shelx_shelxl_version_number 2018/3
_shelx_space_group_comment
;
The symmetry employed for this shelxl refinement is uniquely defined
by the following loop, which should always be used as a source of
symmetry information in preference to the above space-group names.
They are only intended as comments.
;
_shelx_estimated_absorpt_t_max 0.878
_shelx_estimated_absorpt_t_min 0.878
_olex2_refinement_description
;
1. Fixed Uiso
 At 1.2 times of:
  All C(H) groups, All C(H,H) groups
2. Restrained distances
 Se2A-C39A = Se2-C39
 1.91 with sigma of 0.02
 C49-C51 \\sim C49-C51A
 with sigma of 0.04
 Se2-C39 \\sim Se2A-C39
 with sigma of 0.02
 Se2-C49 \\sim Se2A-C49
 with sigma of 0.02
 C49-C50 \\sim C49-C50A
 with sigma of 0.02
 Se2-C49 \\sim Se2-C49A
 with sigma of 0.02
 Te2-Se2 \\sim Te2-Se2A
 with sigma of 0.02
 C49-C54 \\sim C49-C54A
 with sigma of 0.02
 Se2-C40 \\sim Se2-C40A
 with sigma of 0.04
 C49-C53 \\sim C49-C53A
 with sigma of 0.04
 Se2-C39 \\sim Se2-C39A
 with sigma of 0.02
 Se2-C38 \\sim Se2-C38A
 with sigma of 0.04
 C49-C50A \\sim C49A-C50A
 with sigma of 0.02
 C49-C54 \\sim C49A-C54
 with sigma of 0.02
 C34-C40 \\sim C34A-C40A
 with sigma of 0.04
 C49-C54A \\sim C49A-C54A
 with sigma of 0.02
 C49-C50 \\sim C49A-C50
 with sigma of 0.02
 C49-Se2A \\sim C49A-Se2A
 with sigma of 0.02
 C38-Se2A \\sim C38A-Se2A
 with sigma of 0.04
 C33-C41 \\sim C33-C41A
 with sigma of 0.04
 C35-C37 \\sim C35A-C37A
 with sigma of 0.04
 C36-C40 \\sim C36A-C40A
 with sigma of 0.04
 C52-C54 \\sim C52A-C54A
 with sigma of 0.04
 C50-C52 \\sim C50A-C52A
 with sigma of 0.04
 C37-C39 \\sim C37A-C39A
 with sigma of 0.04
 C53-C54 \\sim C53A-C54A
 with sigma of 0.02
 C31-C39 \\sim C31-C39A
 with sigma of 0.04
 C34-C35 \\sim C34A-C35A
 with sigma of 0.02
 C35-C41 \\sim C35A-C41A
 with sigma of 0.04
 C51-C53 \\sim C51A-C53A
 with sigma of 0.04
 C52-C53 \\sim C52A-C53A
 with sigma of 0.02
 C35-C39 \\sim C35A-C39A
 with sigma of 0.04
 C34-C41 \\sim C34A-C41A
 with sigma of 0.02
 C50-C51 \\sim C50A-C51A
 with sigma of 0.02
 C31-C35 \\sim C31-C35A
 with sigma of 0.04
 C51-C52 \\sim C51A-C52A
 with sigma of 0.02
 C35-C36 \\sim C35A-C36A
 with sigma of 0.02
 C33-C35 \\sim C33-C35A
 with sigma of 0.04
 C35-C40 \\sim C35A-C40A
 with sigma of 0.02
 C34-C36 \\sim C34A-C36A
 with sigma of 0.04
 C36-C37 \\sim C36A-C37A
 with sigma of 0.02
 C34-C42 \\sim C34A-C42A
 with sigma of 0.04
 C35-C42 \\sim C35A-C42A
 with sigma of 0.04
 C36-C42 \\sim C36A-C42A
 with sigma of 0.02
 C36-C38 \\sim C36A-C38A
 with sigma of 0.04
 C37-C38 \\sim C37A-C38A
 with sigma of 0.02
 C36-C41 \\sim C36A-C41A
 with sigma of 0.04
 C38-C39 \\sim C38A-C39A
 with sigma of 0.02
 C37-C42 \\sim C37A-C42A
 with sigma of 0.04
 C38-C40 \\sim C38A-C40A
 with sigma of 0.04
 C39-C40 \\sim C39A-C40A
 with sigma of 0.02
 C39-Se2A \\sim C39A-Se2A
 with sigma of 0.02
 C40-Se2A \\sim C40A-Se2A
 with sigma of 0.04
 C31-C40 \\sim C31-C40A
 with sigma of 0.02
 C33-C34 \\sim C33-C34A
 with sigma of 0.02
 C41-C42 \\sim C41A-C42A
 with sigma of 0.02
3. Restrained planarity
 C1, C9, C10, C2, C3, C4, C5, C6, C7, C8, C12, C11
 with sigma of 0.1
 C33, C32, C31, C40, C35, C34, C41, C42, C36, C37, C38, C39
 with sigma of 0.1
 C49A, C54, C53, C51, C50, C52
 with sigma of 0.1
 C20, C21, C22, C23, C24, C19
 with sigma of 0.1
 C54A, C49, C50A, C51A, C52A, C53A, Se2A
 with sigma of 0.1
 C33, C32, C31, C40A, C35A, C34A, C41A, C42A, C36A, C37A, C38A, C39A
 with sigma of 0.1
 C14, C13, C18, C17, C16, C15
 with sigma of 0.1
4. Uiso/Uaniso restraints and constraints
C52A \\sim C52: within 2A with sigma of 0.04 and sigma for terminal atoms of
0.08 within 2A
C36A \\sim C36: within 2A with sigma of 0.04 and sigma for terminal atoms of
0.08 within 2A
C35A \\sim C35: within 2A with sigma of 0.04 and sigma for terminal atoms of
0.08 within 2A
C54A \\sim C54: within 2A with sigma of 0.04 and sigma for terminal atoms of
0.08 within 2A
C50A \\sim C50: within 2A with sigma of 0.04 and sigma for terminal atoms of
0.08 within 2A
C49 \\sim C49A: within 2A with sigma of 0.04 and sigma for terminal atoms of
0.08 within 2A
C39A \\sim C39: within 2A with sigma of 0.04 and sigma for terminal atoms of
0.08 within 2A
C38 \\sim C38A: within 2A with sigma of 0.04 and sigma for terminal atoms of
0.08 within 2A
C51A \\sim C51: within 2A with sigma of 0.04 and sigma for terminal atoms of
0.08 within 2A
C40 \\sim C40A: within 2A with sigma of 0.04 and sigma for terminal atoms of
0.08 within 2A
C53A \\sim C53: within 2A with sigma of 0.04 and sigma for terminal atoms of
0.08 within 2A
C34A \\sim C34: within 2A with sigma of 0.04 and sigma for terminal atoms of
0.08 within 2A
C37A \\sim C37: within 2A with sigma of 0.04 and sigma for terminal atoms of
0.08 within 2A
C41A \\sim C41: within 2A with sigma of 0.04 and sigma for terminal atoms of
0.08 within 2A
C42A \\sim C42: within 2A with sigma of 0.04 and sigma for terminal atoms of
0.08 within 2A
Uanis(Se2) \\sim Ueq, Uanis(C37) \\sim Ueq, Uanis(C38) \\sim Ueq, Uanis(C39)
\\sim Ueq, Uanis(C40) \\sim Ueq, Uanis(C49) \\sim Ueq, Uanis(C50) \\sim Ueq,
Uanis(C51) \\sim Ueq, Uanis(C52) \\sim Ueq, Uanis(C53) \\sim Ueq, Uanis(C54)
\\sim Ueq, Uanis(Se2A) \\sim Ueq, Uanis(C50A) \\sim Ueq, Uanis(C51A) \\sim Ueq,
Uanis(C52A) \\sim Ueq, Uanis(C53A) \\sim Ueq, Uanis(C54A) \\sim Ueq,
Uanis(C37A) \\sim Ueq, Uanis(C38A) \\sim Ueq, Uanis(C39A) \\sim Ueq,
Uanis(C40A) \\sim Ueq, Uanis(C49A) \\sim Ueq, Uanis(C34) \\sim Ueq, Uanis(C35)
\\sim Ueq, Uanis(C36) \\sim Ueq, Uanis(C41) \\sim Ueq, Uanis(C42) \\sim Ueq,
Uanis(C34A) \\sim Ueq, Uanis(C35A) \\sim Ueq, Uanis(C36A) \\sim Ueq,
Uanis(C41A) \\sim Ueq, Uanis(C42A) \\sim Ueq: with sigma of 0.01 and sigma for
terminal atoms of 0.02
Uanis(C39A) \\sim Ueq: with sigma of 0.001 and sigma for terminal atoms of 0.002
Uanis(C38A) \\sim Ueq, Uanis(C37A) \\sim Ueq, Uanis(C42A) \\sim Ueq,
Uanis(C41A) \\sim Ueq: with sigma of 0.01 and sigma for terminal atoms of 0.02
5. Rigid body (RIGU) restrains
 Te1, Te2, F1, F2, F3, F4, F5, F6, F7, F8, O1, C1, C2, H2, C3, H3, C4, C5, C6,
 C7, H7, C8, H8, C9, C10, C11, H11A, H11B, C12, H12A, C13, C14, H14, C15, H15,
 C16, H16, C17, H17, C18, H18, C19, C20, H20, C21, C22, H22, C23, H23, C24, H24,
  C31, C32, H32, C33, C34, C35, C36, C37, C38, C39, C40, C41, C42, C43, C44,
 H44, C45, H45, C46, H46, C47, H47, C48, H48, C49, C50, C51, C52, C53, C54, B1,
 B2, Se2A, C50A, C51A, C52A, C53A, C54A, C34A, C35A, C36A, C37A, C38A, C39A,
 C40A, C41A, C42A, C49A
 with sigma for 1-2 distances of 0.004 and sigma for 1-3 distances of 0.004
 Se2, Se2A
 with sigma for 1-2 distances of 0.001 and sigma for 1-3 distances of 0.001
6. Others
 Sof(H33A)=Sof(C49)=Sof(Se2A)=Sof(C50A)=Sof(H50A)=Sof(C51A)=Sof(H51A)=
 Sof(C52A)=Sof(H52A)=Sof(C53A)=Sof(H53A)=Sof(C54A)=Sof(H54A)=Sof(C34A)=
 Sof(C35A)=Sof(C36A)=Sof(C37A)=Sof(H37A)=Sof(C38A)=Sof(H38A)=Sof(C39A)=
 Sof(C40A)=Sof(C41A)=Sof(H41C)=Sof(H41D)=Sof(C42A)=Sof(H42C)=Sof(H42D)=1-FVAR(1)
 Sof(Se2)=Sof(H33)=Sof(C34)=Sof(C35)=Sof(C36)=Sof(C37)=Sof(H37)=Sof(C38)=
 Sof(H38)=Sof(C39)=Sof(C40)=Sof(C41)=Sof(H41A)=Sof(H41B)=Sof(C42)=Sof(H42A)=
 Sof(H42B)=Sof(C50)=Sof(H50)=Sof(C51)=Sof(H51)=Sof(C52)=Sof(H52)=Sof(C53)=
 Sof(H53)=Sof(C54)=Sof(H54)=Sof(C49A)=FVAR(1)
7.a Secondary CH2 refined with riding coordinates:
 C11(H11A,H11B), C12(H12A,H12B), C41(H41A,H41B), C42(H42A,H42B), C41A(H41C,
 H41D), C42A(H42C,H42D)
7.b Aromatic/amide H refined with riding coordinates:
 C2(H2), C3(H3), C7(H7), C8(H8), C14(H14), C15(H15), C16(H16), C17(H17),
 C18(H18), C20(H20), C21(H21), C22(H22), C23(H23), C24(H24), C32(H32), C33(H33),
  C33(H33A), C37(H37), C38(H38), C44(H44), C45(H45), C46(H46), C47(H47),
 C48(H48), C50(H50), C51(H51), C52(H52), C53(H53), C54(H54), C50A(H50A),
 C51A(H51A), C52A(H52A), C53A(H53A), C54A(H54A), C37A(H37A), C38A(H38A)
;
_smtbx_masks_special_details
;
A solvent mask was calculated and 284 electrons were 
found in a volume of 890\%A^3^ in 1 void per unit cell. 
This is consistent with the presence of 
1.7[CH2Cl2] per Formula Unit 
which account for 286 electrons 
per unit cell.
;
_smtbx_masks_void_probe_radius 1.2
_smtbx_masks_void_truncation_radius 1.2
_olex2_submission_special_instructions 'No special instructions were received'

loop_
_space_group_symop_operation_xyz
'x, y, z'
'-x+1/2, y+1/2, -z+1/2'
'-x, -y, -z'
'x-1/2, -y-1/2, z-1/2'

loop_
_atom_site_label
_atom_site_type_symbol
_atom_site_fract_x
_atom_site_fract_y
_atom_site_fract_z
_atom_site_U_iso_or_equiv
_atom_site_adp_type
_atom_site_occupancy
_atom_site_site_symmetry_order
_atom_site_calc_flag
_atom_site_refinement_flags_posn
_atom_site_refinement_flags_adp
_atom_site_refinement_flags_occupancy
_atom_site_disorder_assembly
_atom_site_disorder_group
Te1 Te 0.01893(5) 0.20918(3) 0.80910(3) 0.0477(2) Uani 1 1 d . . . . .
Te2 Te 0.14843(6) 0.36963(4) 0.82032(3) 0.0551(2) Uani 1 1 d D . . . .
Se1 Se -0.10863(9) 0.08527(6) 0.78312(5) 0.0568(3) Uani 1 1 d . . . . .
Se2 Se 0.2354(7) 0.5091(3) 0.8108(5) 0.0677(18) Uani 0.57(2) 1 d D U P A 1
F1 F -0.0957(6) 0.3464(4) 0.8001(3) 0.082(2) Uani 1 1 d . . . . .
F2 F -0.1310(11) 0.3827(6) 0.6993(5) 0.146(4) Uani 1 1 d . . . . .
F3 F -0.2089(8) 0.2818(5) 0.7352(5) 0.131(4) Uani 1 1 d . . . . .
F4 F -0.2650(7) 0.3868(6) 0.7594(5) 0.126(3) Uani 1 1 d . . . . .
F5 F 0.1603(7) 0.1896(4) 0.6968(4) 0.104(3) Uani 1 1 d . . . . .
F6 F 0.2880(8) 0.2624(5) 0.6618(4) 0.104(3) Uani 1 1 d . . . . .
F7 F 0.1267(11) 0.2990(5) 0.6967(5) 0.149(4) Uani 1 1 d . . . . .
F8 F 0.1296(7) 0.2421(4) 0.6018(4) 0.097(2) Uani 1 1 d . . . . .
O1 O 0.1176(5) 0.2782(3) 0.8508(3) 0.0515(16) Uani 1 1 d . . . . .
C1 C 0.1423(9) 0.1379(6) 0.8348(5) 0.060(3) Uani 1 1 d . . . . .
C2 C 0.2497(10) 0.1565(7) 0.8489(6) 0.076(3) Uani 1 1 d . . . . .
H2 H 0.268353 0.202222 0.842406 0.091 Uiso 1 1 calc R U . . .
C3 C 0.3362(12) 0.1122(8) 0.8728(8) 0.098(5) Uani 1 1 d . . . . .
H3 H 0.408736 0.128718 0.884511 0.117 Uiso 1 1 calc R U . . .
C4 C 0.3130(12) 0.0474(7) 0.8782(7) 0.089(4) Uani 1 1 d . . . . .
C5 C 0.2016(11) 0.0236(6) 0.8624(5) 0.069(3) Uani 1 1 d . . . . .
C6 C 0.1916(13) -0.0459(6) 0.8717(6) 0.079(3) Uani 1 1 d . . . . .
C7 C 0.0889(14) -0.0745(6) 0.8571(5) 0.083(3) Uani 1 1 d . . . . .
H7 H 0.077470 -0.120946 0.864759 0.099 Uiso 1 1 calc R U . . .
C8 C 0.0024(13) -0.0345(6) 0.8311(5) 0.079(3) Uani 1 1 d . . . . .
H8 H -0.067969 -0.054345 0.819536 0.094 Uiso 1 1 calc R U . . .
C9 C 0.0169(10) 0.0345(6) 0.8214(4) 0.061(2) Uani 1 1 d . . . . .
C10 C 0.1164(9) 0.0662(6) 0.8387(3) 0.060(2) Uani 1 1 d . . . . .
C11 C 0.3820(15) -0.0119(8) 0.9045(8) 0.106(5) Uani 1 1 d . . . . .
H11A H 0.410802 -0.003796 0.949599 0.128 Uiso 1 1 calc R U . . .
H11B H 0.445321 -0.019891 0.878683 0.128 Uiso 1 1 calc R U . . .
C12 C 0.3005(14) -0.0727(8) 0.8995(8) 0.107(5) Uani 1 1 d . . . . .
H12A H 0.327467 -0.108046 0.871432 0.128 Uiso 1 1 calc R U . . .
H12B H 0.293573 -0.092261 0.942413 0.128 Uiso 1 1 calc R U . . .
C13 C -0.0632(10) 0.2037(5) 0.8943(5) 0.056(2) Uani 1 1 d . . . . .
C14 C -0.0006(13) 0.1941(6) 0.9515(5) 0.081(3) Uani 1 1 d . . . . .
H14 H 0.076141 0.184481 0.951088 0.097 Uiso 1 1 calc R U . . .
C15 C -0.0447(14) 0.1978(7) 1.0082(6) 0.084(4) Uani 1 1 d . . . . .
H15 H 0.000140 0.190497 1.047193 0.101 Uiso 1 1 calc R U . . .
C16 C -0.1531(14) 0.2120(6) 1.0089(6) 0.086(3) Uani 1 1 d . . . . .
H16 H -0.185140 0.215786 1.048465 0.103 Uiso 1 1 calc R U . . .
C17 C -0.2173(13) 0.2210(7) 0.9520(7) 0.085(3) Uani 1 1 d . . . . .
H17 H -0.294106 0.229851 0.953534 0.102 Uiso 1 1 calc R U . . .
C18 C -0.1761(11) 0.2180(6) 0.8925(6) 0.070(3) Uani 1 1 d . . . . .
H18 H -0.221113 0.225078 0.853492 0.084 Uiso 1 1 calc R U . . .
C19 C -0.0840(8) 0.0755(5) 0.6932(4) 0.048(2) Uani 1 1 d . . . . .
C20 C -0.0417(8) 0.0168(5) 0.6712(5) 0.054(2) Uani 1 1 d . . . . .
H20 H -0.018086 -0.018392 0.699961 0.064 Uiso 1 1 calc R U . . .
C21 C -0.0341(8) 0.0102(6) 0.6050(5) 0.058(2) Uani 1 1 d . . . . .
H21 H -0.004484 -0.029812 0.588585 0.069 Uiso 1 1 calc R U . . .
C22 C -0.0695(8) 0.0616(6) 0.5635(5) 0.059(2) Uani 1 1 d . . . . .
H22 H -0.063196 0.057282 0.518803 0.070 Uiso 1 1 calc R U . . .
C23 C -0.1141(11) 0.1196(6) 0.5877(5) 0.071(3) Uani 1 1 d . . . . .
H23 H -0.141966 0.154223 0.559296 0.085 Uiso 1 1 calc R U . . .
C24 C -0.1181(9) 0.1270(6) 0.6531(5) 0.060(2) Uani 1 1 d . . . . .
H24 H -0.144341 0.167724 0.670027 0.072 Uiso 1 1 calc R U . . .
C31 C 0.1303(8) 0.4107(6) 0.9123(5) 0.058(2) Uani 1 1 d D . . . .
C32 C 0.0771(7) 0.3715(6) 0.9551(5) 0.065(3) Uani 1 1 d . . . . .
H32 H 0.044701 0.329800 0.941452 0.078 Uiso 1 1 calc R U . . .
C33 C 0.0712(9) 0.3932(7) 1.0176(6) 0.072(3) Uani 1 1 d D . . . .
H33 H 0.032503 0.365936 1.045451 0.087 Uiso 0.57(2) 1 calc R U P A 1
H33A H 0.036829 0.368433 1.049184 0.087 Uiso 0.43(2) 1 calc R U P A 2
C34 C 0.120(2) 0.4544(10) 1.0424(9) 0.066(4) Uani 0.57(2) 1 d D U P A 1
C35 C 0.168(2) 0.4916(10) 0.9997(10) 0.064(5) Uani 0.57(2) 1 d D U P A 1
C36 C 0.215(2) 0.5523(11) 1.0311(12) 0.074(5) Uani 0.57(2) 1 d D U P A 1
C37 C 0.2684(18) 0.5912(10) 0.9921(12) 0.066(5) Uani 0.57(2) 1 d D U P A 1
H37 H 0.303702 0.630582 1.009623 0.079 Uiso 0.57(2) 1 calc R U P A 1
C38 C 0.2755(19) 0.5788(10) 0.9318(12) 0.065(5) Uani 0.57(2) 1 d D U P A 1
H38 H 0.312682 0.610411 0.907345 0.078 Uiso 0.57(2) 1 calc R U P A 1
C39 C 0.2325(17) 0.5231(9) 0.9022(8) 0.058(4) Uani 0.57(2) 1 d D U P A 1
C40 C 0.177(2) 0.4730(10) 0.9367(9) 0.059(4) Uani 0.57(2) 1 d D U P A 1
C41 C 0.125(2) 0.4864(12) 1.1079(10) 0.081(5) Uani 0.57(2) 1 d D U P A 1
H41A H 0.049987 0.495236 1.120716 0.098 Uiso 0.57(2) 1 calc R U P A 1
H41B H 0.165630 0.457320 1.140547 0.098 Uiso 0.57(2) 1 calc R U P A 1
C42 C 0.184(2) 0.5484(13) 1.1001(12) 0.086(6) Uani 0.57(2) 1 d D U P A 1
H42A H 0.252187 0.549603 1.130200 0.103 Uiso 0.57(2) 1 calc R U P A 1
H42B H 0.137136 0.587146 1.109554 0.103 Uiso 0.57(2) 1 calc R U P A 1
C43 C 0.3220(9) 0.3494(5) 0.8393(5) 0.051(2) Uani 1 1 d . . . . .
C44 C 0.3641(9) 0.3325(6) 0.9014(5) 0.061(3) Uani 1 1 d . . . . .
H44 H 0.317287 0.331908 0.935444 0.074 Uiso 1 1 calc R U . . .
C45 C 0.4742(10) 0.3168(7) 0.9126(6) 0.072(3) Uani 1 1 d . . . . .
H45 H 0.504452 0.305050 0.954555 0.086 Uiso 1 1 calc R U . . .
C46 C 0.5408(9) 0.3180(6) 0.8627(6) 0.065(3) Uani 1 1 d . . . . .
H46 H 0.617461 0.307845 0.870480 0.078 Uiso 1 1 calc R U . . .
C47 C 0.4971(10) 0.3338(6) 0.8022(6) 0.068(3) Uani 1 1 d . . . . .
H47 H 0.543141 0.334640 0.767841 0.081 Uiso 1 1 calc R U . . .
C48 C 0.3849(9) 0.3487(6) 0.7911(5) 0.060(2) Uani 1 1 d . . . . .
H48 H 0.353638 0.358366 0.748889 0.072 Uiso 1 1 calc R U . . .
C49 C 0.093(3) 0.542(2) 0.7600(15) 0.080(7) Uani 0.43(2) 1 d . U P A 2
C50 C 0.0906(15) 0.6248(9) 0.8050(10) 0.052(4) Uani 0.57(2) 1 d D U P A 1
H50 H 0.152960 0.646160 0.827077 0.062 Uiso 0.57(2) 1 calc R U P A 1
C51 C -0.0063(17) 0.6608(11) 0.7903(11) 0.070(5) Uani 0.57(2) 1 d D U P A 1
H51 H -0.014513 0.705716 0.804735 0.084 Uiso 0.57(2) 1 calc R U P A 1
C52 C -0.0941(17) 0.6266(11) 0.7517(11) 0.069(5) Uani 0.57(2) 1 d D U P A 1
H52 H -0.157388 0.651783 0.735752 0.082 Uiso 0.57(2) 1 calc R U P A 1
C53 C -0.0900(15) 0.5600(10) 0.7373(9) 0.059(4) Uani 0.57(2) 1 d D U P A 1
H53 H -0.152696 0.538116 0.716110 0.070 Uiso 0.57(2) 1 calc R U P A 1
C54 C 0.0083(14) 0.5240(9) 0.7541(8) 0.046(4) Uani 0.57(2) 1 d D U P A 1
H54 H 0.013861 0.477892 0.742827 0.055 Uiso 0.57(2) 1 calc R U P A 1
B1 B -0.1792(14) 0.3466(10) 0.7504(7) 0.084(3) Uani 1 1 d . . . . .
B2 B 0.1730(15) 0.2484(7) 0.6605(8) 0.074(3) Uani 1 1 d . . . . .
Se2A Se 0.2322(11) 0.5035(5) 0.7940(6) 0.077(3) Uani 0.43(2) 1 d D U P A 2
C50A C 0.089(3) 0.611(2) 0.7739(17) 0.088(7) Uani 0.43(2) 1 d D U P A 2
H50A H 0.151887 0.633677 0.794847 0.106 Uiso 0.43(2) 1 calc R U P A 2
C51A C -0.008(3) 0.6467(16) 0.7561(19) 0.095(8) Uani 0.43(2) 1 d D U P A 2
H51A H -0.019904 0.692048 0.768277 0.114 Uiso 0.43(2) 1 calc R U P A 2
C52A C -0.090(3) 0.6076(17) 0.717(2) 0.099(8) Uani 0.43(2) 1 d D U P A 2
H52A H -0.150630 0.630966 0.695679 0.118 Uiso 0.43(2) 1 calc R U P A 2
C53A C -0.086(3) 0.5394(17) 0.7099(18) 0.093(7) Uani 0.43(2) 1 d D U P A 2
H53A H -0.148702 0.514974 0.691881 0.112 Uiso 0.43(2) 1 calc R U P A 2
C54A C 0.015(3) 0.5065(19) 0.7299(17) 0.093(8) Uani 0.43(2) 1 d D U P A 2
H54A H 0.024863 0.460040 0.721488 0.112 Uiso 0.43(2) 1 calc R U P A 2
C34A C 0.125(3) 0.4599(13) 1.0293(12) 0.073(6) Uani 0.43(2) 1 d D U P A 2
C35A C 0.174(3) 0.4939(12) 0.9846(11) 0.058(5) Uani 0.43(2) 1 d D U P A 2
C36A C 0.222(2) 0.5578(12) 1.0088(14) 0.064(6) Uani 0.43(2) 1 d D U P A 2
C37A C 0.271(2) 0.5928(13) 0.9652(15) 0.066(6) Uani 0.43(2) 1 d D U P A 2
H37A H 0.304752 0.634071 0.979156 0.079 Uiso 0.43(2) 1 calc R U P A 2
C38A C 0.278(2) 0.5766(13) 0.9058(15) 0.069(6) Uani 0.43(2) 1 d D U P A 2
H38A H 0.315722 0.605658 0.879112 0.082 Uiso 0.43(2) 1 calc R U P A 2
C39A C 0.233(3) 0.5189(13) 0.8810(10) 0.066(5) Uani 0.43(2) 1 d D U P A 2
C40A C 0.181(3) 0.4741(11) 0.9219(11) 0.057(5) Uani 0.43(2) 1 d D U P A 2
C41A C 0.143(3) 0.4991(13) 1.0924(12) 0.072(6) Uani 0.43(2) 1 d D U P A 2
H41C H 0.070340 0.509157 1.108921 0.087 Uiso 0.43(2) 1 calc R U P A 2
H41D H 0.187864 0.472506 1.124981 0.087 Uiso 0.43(2) 1 calc R U P A 2
C42A C 0.199(3) 0.5609(13) 1.0786(13) 0.068(6) Uani 0.43(2) 1 d D U P A 2
H42C H 0.269408 0.564907 1.106313 0.081 Uiso 0.43(2) 1 calc R U P A 2
H42D H 0.152039 0.600315 1.086300 0.081 Uiso 0.43(2) 1 calc R U P A 2
C49A C 0.0971(15) 0.5565(9) 0.7874(8) 0.043(4) Uani 0.57(2) 1 d . U P A 1

loop_
_atom_site_aniso_label
_atom_site_aniso_U_11
_atom_site_aniso_U_22
_atom_site_aniso_U_33
_atom_site_aniso_U_23
_atom_site_aniso_U_13
_atom_site_aniso_U_12
Te1 0.0447(4) 0.0439(4) 0.0558(4) -0.0007(3) 0.0117(3) -0.0038(3)
Te2 0.0441(4) 0.0484(4) 0.0724(5) 0.0151(3) 0.0034(3) -0.0062(3)
Se1 0.0598(7) 0.0548(7) 0.0579(6) -0.0140(5) 0.0176(5) -0.0130(5)
Se2 0.0455(18) 0.0327(19) 0.124(5) 0.018(2) 0.001(3) -0.0059(12)
F1 0.062(4) 0.087(6) 0.096(4) -0.006(4) 0.001(3) 0.001(4)
F2 0.158(10) 0.176(11) 0.106(6) 0.007(6) 0.026(6) -0.026(8)
F3 0.111(7) 0.113(7) 0.157(8) -0.021(6) -0.051(6) -0.001(5)
F4 0.059(5) 0.152(9) 0.167(8) 0.004(7) 0.003(5) 0.019(5)
F5 0.094(6) 0.086(5) 0.141(6) 0.025(5) 0.061(5) 0.017(5)
F6 0.108(6) 0.104(7) 0.104(5) -0.007(5) 0.029(4) -0.036(5)
F7 0.216(12) 0.071(6) 0.181(8) -0.014(5) 0.140(8) 0.019(7)
F8 0.087(5) 0.089(6) 0.115(5) 0.000(4) 0.013(4) -0.017(5)
O1 0.050(4) 0.041(4) 0.062(4) 0.010(3) -0.004(3) -0.007(3)
C1 0.044(5) 0.054(5) 0.082(7) 0.021(5) 0.004(5) 0.005(4)
C2 0.053(6) 0.060(7) 0.117(9) 0.011(6) 0.012(6) 0.004(5)
C3 0.051(7) 0.072(7) 0.168(14) 0.017(8) 0.006(8) 0.011(5)
C4 0.080(7) 0.065(6) 0.123(10) 0.007(7) 0.007(7) 0.017(5)
C5 0.087(6) 0.044(5) 0.076(7) 0.009(5) 0.013(6) 0.005(4)
C6 0.118(8) 0.047(6) 0.072(7) 0.012(5) 0.016(7) 0.008(5)
C7 0.141(9) 0.049(7) 0.058(7) 0.000(5) 0.012(7) -0.012(6)
C8 0.119(9) 0.062(6) 0.054(6) -0.007(5) 0.007(6) -0.023(6)
C9 0.081(6) 0.063(6) 0.039(5) -0.002(4) 0.012(5) -0.010(5)
C10 0.073(6) 0.051(5) 0.057(6) 0.002(4) 0.006(5) 0.003(4)
C11 0.108(9) 0.088(9) 0.122(11) 0.028(9) 0.005(9) 0.023(7)
C12 0.125(10) 0.063(8) 0.134(12) 0.024(8) 0.018(9) 0.019(7)
C13 0.070(5) 0.041(6) 0.058(5) -0.015(4) 0.017(4) -0.013(5)
C14 0.118(9) 0.073(9) 0.053(5) 0.002(5) 0.013(5) -0.009(7)
C15 0.125(9) 0.073(9) 0.056(5) 0.008(5) 0.015(6) -0.021(8)
C16 0.148(10) 0.040(7) 0.077(6) 0.001(5) 0.056(6) -0.001(8)
C17 0.095(9) 0.063(8) 0.104(7) 0.008(7) 0.050(6) 0.013(7)
C18 0.080(6) 0.054(7) 0.079(6) -0.004(5) 0.029(5) 0.003(6)
C19 0.044(5) 0.041(5) 0.060(5) -0.014(3) 0.011(4) -0.015(4)
C20 0.053(6) 0.050(5) 0.059(5) -0.012(4) 0.011(4) -0.004(5)
C21 0.046(6) 0.065(7) 0.065(5) -0.018(4) 0.015(4) -0.006(5)
C22 0.051(6) 0.068(6) 0.058(5) -0.012(4) 0.009(4) -0.012(5)
C23 0.081(8) 0.061(7) 0.070(5) 0.001(5) 0.007(5) -0.002(6)
C24 0.062(7) 0.046(6) 0.073(5) -0.005(4) 0.015(5) -0.001(5)
C31 0.046(5) 0.054(5) 0.075(6) -0.006(4) 0.012(4) 0.012(4)
C32 0.058(7) 0.060(6) 0.076(6) 0.002(4) 0.001(5) 0.001(5)
C33 0.056(7) 0.085(7) 0.076(6) 0.008(5) 0.007(5) 0.013(5)
C34 0.046(8) 0.081(7) 0.070(7) 0.001(5) 0.001(6) 0.026(6)
C35 0.054(9) 0.068(7) 0.071(6) -0.002(5) 0.001(6) 0.019(6)
C36 0.067(9) 0.081(8) 0.073(8) -0.007(6) 0.002(7) 0.016(6)
C37 0.059(8) 0.066(8) 0.071(7) -0.012(6) 0.001(6) 0.020(6)
C38 0.061(8) 0.065(8) 0.067(7) -0.013(6) -0.003(7) 0.003(6)
C39 0.050(7) 0.053(7) 0.070(7) -0.006(6) 0.001(7) 0.007(6)
C40 0.047(8) 0.059(7) 0.070(7) -0.001(5) 0.000(6) 0.008(6)
C41 0.081(10) 0.092(9) 0.073(7) 0.001(6) 0.018(7) 0.025(7)
C42 0.083(10) 0.092(9) 0.082(8) -0.012(7) 0.005(7) 0.016(7)
C43 0.054(5) 0.033(5) 0.065(5) -0.002(4) 0.005(4) -0.007(4)
C44 0.045(5) 0.069(8) 0.071(5) 0.009(5) 0.008(4) 0.002(5)
C45 0.059(6) 0.078(9) 0.077(6) 0.003(6) 0.002(5) 0.012(6)
C46 0.043(5) 0.060(7) 0.093(6) -0.008(5) 0.011(4) 0.000(5)
C47 0.056(5) 0.069(8) 0.080(6) -0.014(5) 0.018(5) -0.005(6)
C48 0.058(5) 0.051(7) 0.072(6) 0.001(5) 0.013(4) -0.011(5)
C49 0.075(9) 0.080(9) 0.084(11) 0.014(8) 0.008(8) 0.003(7)
C50 0.059(7) 0.040(6) 0.057(8) 0.009(6) 0.012(6) -0.007(5)
C51 0.073(8) 0.063(8) 0.074(9) 0.007(7) 0.007(7) 0.011(6)
C52 0.071(8) 0.059(7) 0.075(9) 0.017(6) 0.000(7) 0.010(6)
C53 0.054(7) 0.061(7) 0.062(8) 0.012(6) 0.011(6) 0.004(6)
C54 0.049(7) 0.042(7) 0.047(7) 0.012(6) 0.013(5) -0.005(5)
B1 0.067(8) 0.107(9) 0.075(8) -0.008(7) 0.005(5) 0.007(6)
B2 0.091(7) 0.046(7) 0.092(7) -0.012(5) 0.041(6) -0.001(6)
Se2A 0.052(3) 0.095(5) 0.085(4) 0.048(3) 0.011(3) -0.006(3)
C50A 0.087(9) 0.083(9) 0.096(12) 0.010(8) 0.008(8) 0.001(7)
C51A 0.091(10) 0.087(10) 0.107(12) 0.008(8) 0.008(8) 0.005(7)
C52A 0.093(10) 0.094(9) 0.107(12) 0.009(8) 0.004(8) 0.006(7)
C53A 0.085(9) 0.093(9) 0.100(12) 0.010(8) 0.009(8) -0.005(7)
C54A 0.093(10) 0.091(10) 0.094(12) 0.001(8) 0.000(8) 0.002(7)
C34A 0.066(10) 0.081(8) 0.071(8) 0.001(6) 0.007(7) 0.008(7)
C35A 0.045(9) 0.061(8) 0.066(7) 0.001(5) -0.002(7) 0.016(7)
C36A 0.062(10) 0.067(8) 0.066(8) 0.000(6) 0.011(7) 0.008(7)
C37A 0.062(10) 0.070(9) 0.068(8) 0.001(6) 0.011(7) 0.006(7)
C38A 0.068(10) 0.069(8) 0.071(8) -0.002(7) 0.017(7) 0.000(7)
C39A 0.066(5) 0.066(5) 0.067(5) 0.0003(10) 0.0060(11) 0.0001(10)
C40A 0.050(10) 0.057(7) 0.064(7) 0.001(6) 0.003(7) 0.009(7)
C41A 0.070(10) 0.074(9) 0.072(8) 0.007(6) 0.010(7) 0.014(8)
C42A 0.068(10) 0.074(9) 0.061(8) -0.001(7) 0.008(7) 0.011(7)
C49A 0.047(6) 0.037(6) 0.046(7) 0.017(5) 0.008(6) -0.004(5)

loop_
_atom_type_symbol
_atom_type_description
_atom_type_scat_dispersion_real
_atom_type_scat_dispersion_imag
_atom_type_scat_source
C C 0.0033 0.0016 'International Tables Vol C Tables 4.2.6.8 and 6.1.1.4'
H H 0.0000 0.0000 'International Tables Vol C Tables 4.2.6.8 and 6.1.1.4'
B B 0.0013 0.0007 'International Tables Vol C Tables 4.2.6.8 and 6.1.1.4'
F F 0.0171 0.0103 'International Tables Vol C Tables 4.2.6.8 and 6.1.1.4'
O O 0.0106 0.0060 'International Tables Vol C Tables 4.2.6.8 and 6.1.1.4'
Se Se -0.0929 2.2259 'International Tables Vol C Tables 4.2.6.8 and 6.1.1.4'
Te Te -0.5308 1.6751 'International Tables Vol C Tables 4.2.6.8 and 6.1.1.4'

loop_
_geom_angle_atom_site_label_1
_geom_angle_atom_site_label_2
_geom_angle_atom_site_label_3
_geom_angle
_geom_angle_site_symmetry_1
_geom_angle_site_symmetry_3
_geom_angle_publ_flag
O1 Te1 Se1 162.78(17) . . ?
O1 Te1 C1 88.1(4) . . ?
O1 Te1 C13 88.6(3) . . ?
C1 Te1 Se1 80.3(3) . . ?
C1 Te1 C13 97.3(4) . . ?
C13 Te1 Se1 80.4(2) . . ?
O1 Te2 Se2 163.2(3) . . ?
O1 Te2 C31 91.3(4) . . ?
O1 Te2 C43 88.8(3) . . ?
O1 Te2 Se2A 168.6(3) . . ?
C31 Te2 Se2 76.7(4) . . ?
C31 Te2 C43 94.8(4) . . ?
C31 Te2 Se2A 83.6(4) . . ?
C43 Te2 Se2 80.8(3) . . ?
C43 Te2 Se2A 81.6(4) . . ?
C9 Se1 Te1 88.8(3) . . ?
C9 Se1 C19 99.5(4) . . ?
C19 Se1 Te1 98.0(3) . . ?
C39 Se2 Te2 91.7(5) . . ?
C39 Se2 C49A 95.0(9) . . ?
C49A Se2 Te2 99.5(6) . . ?
Te1 O1 Te2 128.5(3) . . ?
C2 C1 Te1 121.3(9) . . ?
C2 C1 C10 117.3(10) . . ?
C10 C1 Te1 121.4(8) . . ?
C1 C2 H2 117.7 . . ?
C1 C2 C3 124.6(13) . . ?
C3 C2 H2 117.7 . . ?
C2 C3 H3 120.8 . . ?
C4 C3 C2 118.4(14) . . ?
C4 C3 H3 120.8 . . ?
C3 C4 C5 120.0(12) . . ?
C3 C4 C11 132.1(15) . . ?
C5 C4 C11 107.7(13) . . ?
C6 C5 C4 112.5(12) . . ?
C10 C5 C4 122.2(11) . . ?
C10 C5 C6 125.3(13) . . ?
C5 C6 C12 108.7(13) . . ?
C7 C6 C5 117.6(13) . . ?
C7 C6 C12 133.6(13) . . ?
C6 C7 H7 120.4 . . ?
C6 C7 C8 119.2(12) . . ?
C8 C7 H7 120.4 . . ?
C7 C8 H8 119.4 . . ?
C7 C8 C9 121.1(13) . . ?
C9 C8 H8 119.4 . . ?
C8 C9 Se1 117.7(9) . . ?
C10 C9 Se1 120.3(9) . . ?
C10 C9 C8 121.9(12) . . ?
C5 C10 C1 117.2(10) . . ?
C9 C10 C1 128.1(10) . . ?
C9 C10 C5 114.7(11) . . ?
C4 C11 H11A 110.8 . . ?
C4 C11 H11B 110.8 . . ?
C4 C11 C12 104.6(13) . . ?
H11A C11 H11B 108.9 . . ?
C12 C11 H11A 110.8 . . ?
C12 C11 H11B 110.8 . . ?
C6 C12 C11 106.4(12) . . ?
C6 C12 H12A 110.4 . . ?
C6 C12 H12B 110.4 . . ?
C11 C12 H12A 110.4 . . ?
C11 C12 H12B 110.4 . . ?
H12A C12 H12B 108.6 . . ?
C14 C13 Te1 118.5(9) . . ?
C14 C13 C18 121.1(11) . . ?
C18 C13 Te1 120.0(8) . . ?
C13 C14 H14 119.0 . . ?
C15 C14 C13 122.0(15) . . ?
C15 C14 H14 119.0 . . ?
C14 C15 H15 120.5 . . ?
C16 C15 C14 119.1(13) . . ?
C16 C15 H15 120.5 . . ?
C15 C16 H16 120.1 . . ?
C15 C16 C17 119.7(12) . . ?
C17 C16 H16 120.1 . . ?
C16 C17 H17 118.3 . . ?
C16 C17 C18 123.5(14) . . ?
C18 C17 H17 118.3 . . ?
C13 C18 H18 122.7 . . ?
C17 C18 C13 114.6(12) . . ?
C17 C18 H18 122.7 . . ?
C20 C19 Se1 120.4(8) . . ?
C24 C19 Se1 117.1(8) . . ?
C24 C19 C20 122.3(9) . . ?
C19 C20 H20 121.0 . . ?
C19 C20 C21 118.1(10) . . ?
C21 C20 H20 121.0 . . ?
C20 C21 H21 119.8 . . ?
C22 C21 C20 120.5(10) . . ?
C22 C21 H21 119.8 . . ?
C21 C22 H22 120.2 . . ?
C21 C22 C23 119.5(10) . . ?
C23 C22 H22 120.2 . . ?
C22 C23 H23 120.1 . . ?
C24 C23 C22 119.9(11) . . ?
C24 C23 H23 120.1 . . ?
C19 C24 C23 119.6(10) . . ?
C19 C24 H24 120.2 . . ?
C23 C24 H24 120.2 . . ?
C32 C31 Te2 117.6(8) . . ?
C32 C31 C40 116.5(12) . . ?
C32 C31 C40A 129.2(13) . . ?
C40 C31 Te2 125.6(11) . . ?
C40A C31 Te2 113.1(11) . . ?
C31 C32 H32 119.9 . . ?
C33 C32 C31 120.1(12) . . ?
C33 C32 H32 119.9 . . ?
C32 C33 H33 118.3 . . ?
C32 C33 H33A 124.1 . . ?
C32 C33 C34 123.5(14) . . ?
C32 C33 C34A 111.8(14) . . ?
C34 C33 H33 118.3 . . ?
C34A C33 H33A 124.1 . . ?
C33 C34 C41 132.1(17) . . ?
C35 C34 C33 114.9(15) . . ?
C35 C34 C41 113.0(17) . . ?
C34 C35 C36 109.2(16) . . ?
C34 C35 C40 124.6(16) . . ?
C40 C35 C36 126.1(17) . . ?
C35 C36 C42 105.5(17) . . ?
C37 C36 C35 113.0(19) . . ?
C37 C36 C42 141.6(19) . . ?
C36 C37 H37 117.8 . . ?
C38 C37 C36 124.4(19) . . ?
C38 C37 H37 117.8 . . ?
C37 C38 H38 118.4 . . ?
C37 C38 C39 123(2) . . ?
C39 C38 H38 118.4 . . ?
C38 C39 Se2 122.1(14) . . ?
C38 C39 C40 121.2(16) . . ?
C40 C39 Se2 116.7(11) . . ?
C35 C40 C31 120.3(15) . . ?
C35 C40 C39 112.1(13) . . ?
C39 C40 C31 127.6(14) . . ?
C34 C41 H41A 111.0 . . ?
C34 C41 H41B 111.0 . . ?
H41A C41 H41B 109.0 . . ?
C42 C41 C34 103.8(17) . . ?
C42 C41 H41A 111.0 . . ?
C42 C41 H41B 111.0 . . ?
C36 C42 H42A 110.0 . . ?
C36 C42 H42B 110.0 . . ?
C41 C42 C36 108.5(15) . . ?
C41 C42 H42A 110.0 . . ?
C41 C42 H42B 110.0 . . ?
H42A C42 H42B 108.4 . . ?
C44 C43 Te2 119.3(8) . . ?
C48 C43 Te2 119.0(8) . . ?
C48 C43 C44 121.5(11) . . ?
C43 C44 H44 120.6 . . ?
C45 C44 C43 118.9(11) . . ?
C45 C44 H44 120.6 . . ?
C44 C45 H45 120.1 . . ?
C44 C45 C46 119.7(11) . . ?
C46 C45 H45 120.1 . . ?
C45 C46 H46 119.9 . . ?
C47 C46 C45 120.2(11) . . ?
C47 C46 H46 119.9 . . ?
C46 C47 H47 120.2 . . ?
C46 C47 C48 119.7(11) . . ?
C48 C47 H47 120.2 . . ?
C43 C48 C47 119.9(11) . . ?
C43 C48 H48 120.0 . . ?
C47 C48 H48 120.0 . . ?
C50A C49 Se2A 111(3) . . ?
C54A C49 Se2A 123(3) . . ?
C54A C49 C50A 127(4) . . ?
C51 C50 H50 119.8 . . ?
C51 C50 C49A 120.4(18) . . ?
C49A C50 H50 119.8 . . ?
C50 C51 H51 121.7 . . ?
C50 C51 C52 116.5(19) . . ?
C52 C51 H51 121.7 . . ?
C51 C52 H52 118.6 . . ?
C53 C52 C51 122.8(17) . . ?
C53 C52 H52 118.6 . . ?
C52 C53 H53 120.4 . . ?
C52 C53 C54 119.2(18) . . ?
C54 C53 H53 120.4 . . ?
C53 C54 H54 120.4 . . ?
C49A C54 C53 119.3(17) . . ?
C49A C54 H54 120.4 . . ?
F1 B1 F2 103.8(13) . . ?
F3 B1 F1 109.4(14) . . ?
F3 B1 F2 114.1(13) . . ?
F4 B1 F1 114.8(13) . . ?
F4 B1 F2 100.3(14) . . ?
F4 B1 F3 113.8(14) . . ?
F5 B2 F6 107.9(13) . . ?
F7 B2 F5 103.5(11) . . ?
F7 B2 F6 106.8(12) . . ?
F8 B2 F5 112.2(12) . . ?
F8 B2 F6 110.4(11) . . ?
F8 B2 F7 115.6(14) . . ?
C49 Se2A Te2 97.1(12) . . ?
C39A Se2A Te2 86.2(8) . . ?
C39A Se2A C49 102.8(15) . . ?
C49 C50A H50A 120.8 . . ?
C51A C50A C49 118(3) . . ?
C51A C50A H50A 120.8 . . ?
C50A C51A H51A 123.2 . . ?
C50A C51A C52A 114(3) . . ?
C52A C51A H51A 123.2 . . ?
C51A C52A H52A 117.7 . . ?
C53A C52A C51A 125(2) . . ?
C53A C52A H52A 117.7 . . ?
C52A C53A H53A 121.2 . . ?
C52A C53A C54A 118(3) . . ?
C54A C53A H53A 121.2 . . ?
C49 C54A C53A 118(3) . . ?
C49 C54A H54A 121.2 . . ?
C53A C54A H54A 121.2 . . ?
C33 C34A C41A 128.2(18) . . ?
C35A C34A C33 123.5(17) . . ?
C35A C34A C41A 108.2(17) . . ?
C34A C35A C36A 112.4(17) . . ?
C34A C35A C40A 126.2(17) . . ?
C40A C35A C36A 121.3(18) . . ?
C35A C36A C42A 105.7(18) . . ?
C37A C36A C35A 114(2) . . ?
C37A C36A C42A 141(2) . . ?
C36A C37A H37A 116.6 . . ?
C38A C37A C36A 127(2) . . ?
C38A C37A H37A 116.6 . . ?
C37A C38A H38A 119.3 . . ?
C37A C38A C39A 121(2) . . ?
C39A C38A H38A 119.3 . . ?
C38A C39A Se2A 118.9(17) . . ?
C38A C39A C40A 119.1(18) . . ?
C40A C39A Se2A 121.9(15) . . ?
C31 C40A C39A 133.4(18) . . ?
C35A C40A C31 109.1(16) . . ?
C35A C40A C39A 117.6(16) . . ?
C34A C41A H41C 110.3 . . ?
C34A C41A H41D 110.3 . . ?
H41C C41A H41D 108.6 . . ?
C42A C41A C34A 106.9(18) . . ?
C42A C41A H41C 110.3 . . ?
C42A C41A H41D 110.3 . . ?
C36A C42A H42C 110.4 . . ?
C36A C42A H42D 110.4 . . ?
C41A C42A C36A 106.7(16) . . ?
C41A C42A H42C 110.4 . . ?
C41A C42A H42D 110.4 . . ?
H42C C42A H42D 108.6 . . ?
C50 C49A Se2 117.8(13) . . ?
C54 C49A Se2 120.8(14) . . ?
C54 C49A C50 121.4(17) . . ?

loop_
_geom_bond_atom_site_label_1
_geom_bond_atom_site_label_2
_geom_bond_distance
_geom_bond_site_symmetry_2
_geom_bond_publ_flag
Te1 Se1 2.9321(14) . ?
Te1 O1 1.972(6) . ?
Te1 C1 2.094(10) . ?
Te1 C13 2.123(10) . ?
Te2 Se2 2.978(5) . ?
Te2 O1 1.973(6) . ?
Te2 C31 2.121(11) . ?
Te2 C43 2.143(11) . ?
Te2 Se2A 2.918(9) . ?
Se1 C9 1.938(12) . ?
Se1 C19 1.944(9) . ?
Se2 C39 1.937(15) . ?
Se2 C49A 1.95(2) . ?
F1 B1 1.384(16) . ?
F2 B1 1.45(2) . ?
F3 B1 1.37(2) . ?
F4 B1 1.338(19) . ?
F5 B2 1.409(17) . ?
F6 B2 1.419(19) . ?
F7 B2 1.406(16) . ?
F8 B2 1.299(17) . ?
C1 C2 1.360(16) . ?
C1 C10 1.462(15) . ?
C2 H2 0.9500 . ?
C2 C3 1.423(17) . ?
C3 H3 0.9500 . ?
C3 C4 1.33(2) . ?
C4 C5 1.439(19) . ?
C4 C11 1.519(19) . ?
C5 C6 1.403(16) . ?
C5 C10 1.392(16) . ?
C6 C7 1.38(2) . ?
C6 C12 1.49(2) . ?
C7 H7 0.9500 . ?
C7 C8 1.387(19) . ?
C8 H8 0.9500 . ?
C8 C9 1.400(17) . ?
C9 C10 1.379(16) . ?
C11 H11A 0.9900 . ?
C11 H11B 0.9900 . ?
C11 C12 1.56(2) . ?
C12 H12A 0.9900 . ?
C12 H12B 0.9900 . ?
C13 C14 1.371(16) . ?
C13 C18 1.394(16) . ?
C14 H14 0.9500 . ?
C14 C15 1.348(18) . ?
C15 H15 0.9500 . ?
C15 C16 1.34(2) . ?
C16 H16 0.9500 . ?
C16 C17 1.375(19) . ?
C17 H17 0.9500 . ?
C17 C18 1.385(17) . ?
C18 H18 0.9500 . ?
C19 C20 1.369(14) . ?
C19 C24 1.364(14) . ?
C20 H20 0.9500 . ?
C20 C21 1.403(14) . ?
C21 H21 0.9500 . ?
C21 C22 1.384(16) . ?
C22 H22 0.9500 . ?
C22 C23 1.388(16) . ?
C23 H23 0.9500 . ?
C23 C24 1.383(15) . ?
C24 H24 0.9500 . ?
C31 C32 1.388(16) . ?
C31 C40 1.438(18) . ?
C31 C40A 1.409(19) . ?
C32 H32 0.9500 . ?
C32 C33 1.386(16) . ?
C33 H33 0.9500 . ?
C33 H33A 0.9500 . ?
C33 C34 1.43(2) . ?
C33 C34A 1.49(2) . ?
C34 C35 1.33(2) . ?
C34 C41 1.51(2) . ?
C35 C36 1.46(2) . ?
C35 C40 1.38(2) . ?
C36 C37 1.34(3) . ?
C36 C42 1.53(3) . ?
C37 H37 0.9500 . ?
C37 C38 1.30(2) . ?
C38 H38 0.9500 . ?
C38 C39 1.35(2) . ?
C39 C40 1.43(2) . ?
C41 H41A 0.9900 . ?
C41 H41B 0.9900 . ?
C41 C42 1.44(3) . ?
C42 H42A 0.9900 . ?
C42 H42B 0.9900 . ?
C43 C44 1.394(14) . ?
C43 C48 1.319(15) . ?
C44 H44 0.9500 . ?
C44 C45 1.369(15) . ?
C45 H45 0.9500 . ?
C45 C46 1.376(17) . ?
C46 H46 0.9500 . ?
C46 C47 1.365(16) . ?
C47 H47 0.9500 . ?
C47 C48 1.390(16) . ?
C48 H48 0.9500 . ?
C49 Se2A 1.93(4) . ?
C49 C50A 1.41(5) . ?
C49 C54A 1.30(5) . ?
C50 H50 0.9500 . ?
C50 C51 1.39(2) . ?
C50 C49A 1.41(3) . ?
C51 H51 0.9500 . ?
C51 C52 1.45(3) . ?
C52 H52 0.9500 . ?
C52 C53 1.36(3) . ?
C53 H53 0.9500 . ?
C53 C54 1.41(2) . ?
C54 H54 0.9500 . ?
C54 C49A 1.39(2) . ?
Se2A C39A 1.848(16) . ?
C50A H50A 0.9500 . ?
C50A C51A 1.39(3) . ?
C51A H51A 0.9500 . ?
C51A C52A 1.45(3) . ?
C52A H52A 0.9500 . ?
C52A C53A 1.36(3) . ?
C53A H53A 0.9500 . ?
C53A C54A 1.41(2) . ?
C54A H54A 0.9500 . ?
C34A C35A 1.34(2) . ?
C34A C41A 1.53(2) . ?
C35A C36A 1.47(2) . ?
C35A C40A 1.38(2) . ?
C36A C37A 1.33(3) . ?
C36A C42A 1.51(3) . ?
C37A H37A 0.9500 . ?
C37A C38A 1.30(3) . ?
C38A H38A 0.9500 . ?
C38A C39A 1.35(2) . ?
C39A C40A 1.42(2) . ?
C41A H41C 0.9900 . ?
C41A H41D 0.9900 . ?
C41A C42A 1.45(3) . ?
C42A H42C 0.9900 . ?
C42A H42D 0.9900 . ?

loop_
_geom_torsion_atom_site_label_1
_geom_torsion_atom_site_label_2
_geom_torsion_atom_site_label_3
_geom_torsion_atom_site_label_4
_geom_torsion
_geom_torsion_site_symmetry_1
_geom_torsion_site_symmetry_2
_geom_torsion_site_symmetry_3
_geom_torsion_site_symmetry_4
_geom_torsion_publ_flag
Te1 C1 C2 C3 173.6(11) . . . . ?
Te1 C1 C10 C5 -173.6(8) . . . . ?
Te1 C1 C10 C9 6.6(8) . . . . ?
Te1 C13 C14 C15 172.2(10) . . . . ?
Te1 C13 C18 C17 -172.3(8) . . . . ?
Te2 C31 C32 C33 174.5(5) . . . . ?
Te2 C31 C40 C35 -174.1(19) . . . . ?
Te2 C31 C40 C39 9(3) . . . . ?
Te2 C31 C40A C35A -175(2) . . . . ?
Te2 C31 C40A C39A 7(5) . . . . ?
Te2 C43 C44 C45 177.1(9) . . . . ?
Te2 C43 C48 C47 -178.2(9) . . . . ?
Te2 Se2A C39A C38A 173(3) . . . . ?
Te2 Se2A C39A C40A -11(3) . . . . ?
Se1 C9 C10 C1 3.1(7) . . . . ?
Se1 C9 C10 C5 -176.6(7) . . . . ?
Se1 C19 C20 C21 174.8(6) . . . . ?
Se1 C19 C24 C23 -172.8(9) . . . . ?
Se2 C39 C40 C31 5(4) . . . . ?
Se2 C39 C40 C35 -172.7(19) . . . . ?
C1 C2 C3 C4 4(2) . . . . ?
C2 C1 C10 C5 6.0(11) . . . . ?
C2 C1 C10 C9 -173.8(9) . . . . ?
C2 C3 C4 C5 -2(2) . . . . ?
C2 C3 C4 C11 -176.3(16) . . . . ?
C3 C4 C5 C6 -179.2(14) . . . . ?
C3 C4 C5 C10 3(2) . . . . ?
C3 C4 C11 C12 176.9(18) . . . . ?
C4 C5 C6 C7 -178.9(12) . . . . ?
C4 C5 C6 C12 3.7(16) . . . . ?
C4 C5 C10 C1 -4.6(15) . . . . ?
C4 C5 C10 C9 175.2(10) . . . . ?
C4 C11 C12 C6 -0.3(18) . . . . ?
C5 C4 C11 C12 2.4(17) . . . . ?
C5 C6 C7 C8 3.3(18) . . . . ?
C5 C6 C12 C11 -1.9(17) . . . . ?
C6 C5 C10 C1 177.7(10) . . . . ?
C6 C5 C10 C9 -2.5(14) . . . . ?
C6 C7 C8 C9 -2.2(18) . . . . ?
C7 C6 C12 C11 -178.8(15) . . . . ?
C7 C8 C9 Se1 178.8(9) . . . . ?
C7 C8 C9 C10 -1.6(15) . . . . ?
C8 C9 C10 C1 -176.5(9) . . . . ?
C8 C9 C10 C5 3.7(11) . . . . ?
C10 C1 C2 C3 -6.1(18) . . . . ?
C10 C5 C6 C7 -1.0(18) . . . . ?
C10 C5 C6 C12 -178.4(12) . . . . ?
C11 C4 C5 C6 -3.9(17) . . . . ?
C11 C4 C5 C10 178.2(11) . . . . ?
C12 C6 C7 C8 179.9(15) . . . . ?
C13 C14 C15 C16 -0.6(18) . . . . ?
C14 C13 C18 C17 -0.3(12) . . . . ?
C14 C15 C16 C17 1(2) . . . . ?
C15 C16 C17 C18 -2(2) . . . . ?
C16 C17 C18 C13 1.1(17) . . . . ?
C18 C13 C14 C15 0.1(14) . . . . ?
C19 C20 C21 C22 -0.5(11) . . . . ?
C20 C19 C24 C23 2.5(16) . . . . ?
C20 C21 C22 C23 -0.9(12) . . . . ?
C21 C22 C23 C24 3.1(16) . . . . ?
C22 C23 C24 C19 -3.9(17) . . . . ?
C24 C19 C20 C21 -0.3(14) . . . . ?
C31 C32 C33 C34 -1.7(14) . . . . ?
C31 C32 C33 C34A 0.9(18) . . . . ?
C32 C31 C40 C35 0(3) . . . . ?
C32 C31 C40 C39 -178(2) . . . . ?
C32 C31 C40A C35A 2(4) . . . . ?
C32 C31 C40A C39A -177(3) . . . . ?
C32 C33 C34 C35 3(3) . . . . ?
C32 C33 C34 C41 -179(2) . . . . ?
C32 C33 C34A C35A -1(4) . . . . ?
C32 C33 C34A C41A -176(3) . . . . ?
C33 C34 C35 C36 -180(2) . . . . ?
C33 C34 C35 C40 -3(4) . . . . ?
C33 C34 C41 C42 -179(2) . . . . ?
C33 C34A C35A C36A -179(3) . . . . ?
C33 C34A C35A C40A 1(6) . . . . ?
C33 C34A C41A C42A 180(3) . . . . ?
C34 C35 C36 C37 178(2) . . . . ?
C34 C35 C36 C42 -2(3) . . . . ?
C34 C35 C40 C31 2(4) . . . . ?
C34 C35 C40 C39 180(3) . . . . ?
C34 C41 C42 C36 -1(3) . . . . ?
C35 C34 C41 C42 -1(3) . . . . ?
C35 C36 C37 C38 3(4) . . . . ?
C35 C36 C42 C41 2(3) . . . . ?
C36 C35 C40 C31 178(2) . . . . ?
C36 C35 C40 C39 -4(4) . . . . ?
C36 C37 C38 C39 -3(4) . . . . ?
C37 C36 C42 C41 -178(3) . . . . ?
C37 C38 C39 Se2 175.6(18) . . . . ?
C37 C38 C39 C40 -1(4) . . . . ?
C38 C39 C40 C31 -178(2) . . . . ?
C38 C39 C40 C35 4(4) . . . . ?
C40 C31 C32 C33 0.1(14) . . . . ?
C40 C35 C36 C37 1(4) . . . . ?
C40 C35 C36 C42 -179(3) . . . . ?
C41 C34 C35 C36 2(3) . . . . ?
C41 C34 C35 C40 178(3) . . . . ?
C42 C36 C37 C38 -178(3) . . . . ?
C43 C44 C45 C46 0.1(19) . . . . ?
C44 C43 C48 C47 -3.0(17) . . . . ?
C44 C45 C46 C47 -1.0(19) . . . . ?
C45 C46 C47 C48 0.0(18) . . . . ?
C46 C47 C48 C43 2.0(18) . . . . ?
C48 C43 C44 C45 1.9(17) . . . . ?
C49 Se2A C39A C38A -91(3) . . . . ?
C49 Se2A C39A C40A 86(3) . . . . ?
C49 C50A C51A C52A -8(4) . . . . ?
C50 C51 C52 C53 9(3) . . . . ?
C51 C50 C49A Se2 -179.3(15) . . . . ?
C51 C50 C49A C54 1(2) . . . . ?
C51 C52 C53 C54 -7(3) . . . . ?
C52 C53 C54 C49A 2.7(16) . . . . ?
C53 C54 C49A Se2 -179.2(12) . . . . ?
C53 C54 C49A C50 0.3(15) . . . . ?
Se2A C49 C50A C51A -176(2) . . . . ?
Se2A C49 C54A C53A 177(2) . . . . ?
Se2A C39A C40A C31 6(6) . . . . ?
Se2A C39A C40A C35A -172(3) . . . . ?
C50A C49 C54A C53A -2(2) . . . . ?
C50A C51A C52A C53A 14(5) . . . . ?
C51A C52A C53A C54A -14(5) . . . . ?
C52A C53A C54A C49 7(4) . . . . ?
C54A C49 C50A C51A 3(2) . . . . ?
C34A C35A C36A C37A -180(3) . . . . ?
C34A C35A C36A C42A 1(4) . . . . ?
C34A C35A C40A C31 -1(5) . . . . ?
C34A C35A C40A C39A 177(4) . . . . ?
C34A C41A C42A C36A -3(4) . . . . ?
C35A C34A C41A C42A 4(4) . . . . ?
C35A C36A C37A C38A 2(5) . . . . ?
C35A C36A C42A C41A 1(3) . . . . ?
C36A C35A C40A C31 179(3) . . . . ?
C36A C35A C40A C39A -2(5) . . . . ?
C36A C37A C38A C39A 0(5) . . . . ?
C37A C36A C42A C41A -177(4) . . . . ?
C37A C38A C39A Se2A 173(3) . . . . ?
C37A C38A C39A C40A -3(5) . . . . ?
C38A C39A C40A C31 -178(3) . . . . ?
C38A C39A C40A C35A 4(5) . . . . ?
C40A C31 C32 C33 -2(2) . . . . ?
C40A C35A C36A C37A 0(5) . . . . ?
C40A C35A C36A C42A -179(3) . . . . ?
C41A C34A C35A C36A -3(4) . . . . ?
C41A C34A C35A C40A 177(3) . . . . ?
C42A C36A C37A C38A 180(4) . . . . ?
C49A C50 C51 C52 -5(3) . . . . ?

loop_
_smtbx_masks_void_nr
_smtbx_masks_void_average_x
_smtbx_masks_void_average_y
_smtbx_masks_void_average_z
_smtbx_masks_void_volume
_smtbx_masks_void_count_electrons
_smtbx_masks_void_content
1 -0.951 0.000 0.000 444.6 142.1 '3.4 CH2Cl2'
2 -0.757 0.500 0.500 444.6 142.1 '3.4 CH2Cl2'
